data_4323948
loop_
_publ_author_name
'Isak Vernik'
'Dennis V. Stynes'

_publ_contact_author
;
 Dennis V. Stynes
 York University
 North York
 Ontario
 Canada
 M3J 1P3
;
_publ_section_title
;
 Stereochemistry of Boron-Functionalized (Dioximato)iron(II) Complexes.
 Control of Nonbonded Interactions on Soft Conformational Surfaces
;
_journal_name_full 'Inorganic Chemistry'
_journal_page_first 6210
_journal_page_last 6220
_journal_paper_doi 10.1021/ic9602761
_journal_volume 35
_journal_year 1996
_chemical_formula_sum 'C18 H22 B2 F4 Fe N6 O4'
_chemical_formula_weight 539.89
_chemical_name_common '[Fe((DMG)BF2)2(PY)2]'
_chemical_name_systematic
; 
 bis(pyridine)bis(dimethylglyoximato(difluoroborato))iron(II)
;
_space_group_IT_number 19
_symmetry_cell_setting orthorhombic
_symmetry_space_group_name_Hall 'P 2ac 2ab'
_symmetry_space_group_name_H-M 'P 21 21 21'
_atom_sites_solution_hydrogens geom
_atom_sites_solution_primary direct
_atom_sites_solution_secondary difmap
_audit_creation_method SHELXL
_cell_angle_alpha 90.00
_cell_angle_beta 90.00
_cell_angle_gamma 90.00
_cell_formula_units_Z 4
_cell_length_a 10.533(5)
_cell_length_b 13.171(4)
_cell_length_c 17.059(6)
_cell_measurement_reflns_used 33
_cell_measurement_temperature 293(2)
_cell_measurement_theta_max 10.523
_cell_measurement_theta_min 6.084
_cell_volume 2366.6(16)
_computing_structure_refinement 'SHELXL-93 (Sheldrick, 1993)'
_computing_structure_solution 'SHELXS-86 (Sheldrick, 1990)'
_diffrn_ambient_temperature 293(2)
_diffrn_measurement_device 'Siemens R3m/V'
_diffrn_measurement_method 2theta-theta
_diffrn_radiation_monochromator graphite
_diffrn_radiation_source 'fine-focus sealed tube'
_diffrn_radiation_type MoK\a
_diffrn_radiation_wavelength 0.71073
_diffrn_reflns_av_R_equivalents 0.0280
_diffrn_reflns_av_sigmaI/netI 0.1031
_diffrn_reflns_limit_h_max 12
_diffrn_reflns_limit_h_min -1
_diffrn_reflns_limit_k_max 15
_diffrn_reflns_limit_k_min -1
_diffrn_reflns_limit_l_max 20
_diffrn_reflns_limit_l_min -1
_diffrn_reflns_number 3076
_diffrn_reflns_theta_max 25.00
_diffrn_reflns_theta_min 1.95
_diffrn_standards_interval_count 97
_diffrn_standards_number 3
_exptl_absorpt_coefficient_mu 0.706
_exptl_absorpt_correction_T_max 0.724
_exptl_absorpt_correction_T_min 0.777
_exptl_absorpt_correction_type psi
_exptl_crystal_colour red
_exptl_crystal_density_diffrn 1.515
_exptl_crystal_description hexagonal
_exptl_crystal_F_000 1104
_exptl_crystal_size_max 0.58
_exptl_crystal_size_mid 0.39
_exptl_crystal_size_min 0.06
_refine_diff_density_max 0.326
_refine_diff_density_min -0.293
_refine_diff_density_rms 0.072
_refine_ls_abs_structure_details 'Flack H D (1983), Acta Cryst. A39, 876-881'
_refine_ls_abs_structure_Flack 0.04(4)
_refine_ls_extinction_method none
_refine_ls_goodness_of_fit_all 1.063
_refine_ls_goodness_of_fit_obs 1.131
_refine_ls_matrix_type full
_refine_ls_number_parameters 316
_refine_ls_number_reflns 2885
_refine_ls_number_restraints 0
_refine_ls_restrained_S_all 1.063
_refine_ls_restrained_S_obs 1.131
_refine_ls_R_factor_all 0.1126
_refine_ls_R_factor_obs 0.0558
_refine_ls_shift/esd_max 0.069
_refine_ls_shift/esd_mean 0.004
_refine_ls_structure_factor_coef Fsqd
_refine_ls_weighting_details 'w=1/[\s^2^(Fo^2^)+(0.0151P)^2^+0.0000P] where P=(Fo^2^+2Fc^2^)/3'
_refine_ls_weighting_scheme calc
_refine_ls_wR_factor_all 0.1009
_refine_ls_wR_factor_obs 0.0827
_reflns_number_observed 1836
_reflns_number_total 2885
_reflns_observed_criterion >4sigma(I)
_cod_data_source_file ic9602761_05.cif
_cod_data_source_block 7
_cod_depositor_comments
;
The following automatic conversions were performed:

'_refine_ls_weighting_scheme' value 'calc
w=1/[\s^2^(Fo^2^)+(0.0151P)^2^+0.0000P] where P=(Fo^2^+2Fc^2^)/3' was
changed to 'calc'. New tag '_refine_ls_weighting_details' was
created. The value of the new tag was set to
'w=1/[\s^2^(Fo^2^)+(0.0151P)^2^+0.0000P] where P=(Fo^2^+2Fc^2^)/3'.

Automatic conversion script
Id: cif_fix_values 3143 2015-03-26 13:38:13Z robertas 
;
_cod_database_code 4323948

loop_
_symmetry_equiv_pos_as_xyz
'x, y, z'
'-x+1/2, -y, z+1/2'
'-x, y+1/2, -z+1/2'
'x+1/2, -y+1/2, -z'

loop_
_atom_site_aniso_label
_atom_site_aniso_U_11
_atom_site_aniso_U_22
_atom_site_aniso_U_33
_atom_site_aniso_U_23
_atom_site_aniso_U_13
_atom_site_aniso_U_12
Fe 0.0348(6) 0.0335(5) 0.0299(5) -0.0010(5) 0.0023(5) 0.0007(6)
N1 0.035(4) 0.037(3) 0.036(3) 0.002(3) -0.001(4) -0.001(4)
N2 0.045(4) 0.034(4) 0.033(4) 0.000(3) -0.001(3) 0.004(3)
N3 0.032(4) 0.039(4) 0.033(3) 0.008(3) 0.000(3) 0.001(4)
N4 0.047(4) 0.037(4) 0.040(4) 0.003(4) -0.001(4) -0.004(3)
O1 0.050(3) 0.040(4) 0.043(4) -0.018(3) -0.011(3) 0.002(3)
O2 0.034(3) 0.062(3) 0.056(3) -0.011(4) -0.008(3) -0.001(3)
O3 0.044(4) 0.063(4) 0.037(3) -0.007(3) -0.005(3) -0.005(3)
O4 0.037(3) 0.066(4) 0.048(4) -0.005(3) -0.002(3) -0.008(3)
C1 0.060(7) 0.037(5) 0.036(6) 0.005(5) 0.007(5) 0.011(5)
C2 0.046(5) 0.039(5) 0.038(5) 0.002(5) 0.008(5) 0.003(4)
C3 0.049(5) 0.037(5) 0.025(4) 0.000(4) 0.003(4) 0.002(4)
C4 0.050(5) 0.039(5) 0.031(5) -0.004(4) 0.005(4) -0.001(5)
C5 0.074(7) 0.063(6) 0.044(5) -0.020(5) 0.005(5) 0.017(6)
C6 0.053(6) 0.068(6) 0.070(7) -0.010(6) 0.020(5) 0.007(5)
C7 0.080(6) 0.050(5) 0.032(4) -0.007(4) 0.011(5) 0.003(6)
C8 0.061(6) 0.078(7) 0.064(6) -0.019(6) 0.030(6) 0.001(6)
B1 0.058(7) 0.064(7) 0.028(6) -0.010(6) -0.015(6) -0.003(6)
B2 0.050(7) 0.067(7) 0.043(6) -0.005(6) -0.013(6) 0.002(6)
F1 0.071(3) 0.061(3) 0.053(3) 0.005(3) -0.003(3) 0.022(3)
F2 0.069(3) 0.057(3) 0.068(3) 0.002(3) 0.009(3) -0.009(3)
F3 0.049(3) 0.111(5) 0.077(4) -0.015(4) -0.016(3) -0.002(3)
F4 0.050(3) 0.089(4) 0.072(4) -0.013(4) -0.018(3) -0.016(3)
N5 0.038(4) 0.035(3) 0.031(3) 0.000(3) 0.005(4) 0.009(4)
C51 0.057(5) 0.039(4) 0.035(4) 0.006(4) 0.001(4) 0.010(5)
C52 0.101(8) 0.042(5) 0.050(5) 0.008(4) 0.009(6) 0.028(6)
C53 0.099(8) 0.049(5) 0.062(6) 0.022(5) 0.007(7) 0.008(7)
C54 0.078(7) 0.053(6) 0.051(5) 0.014(5) 0.003(5) 0.007(5)
C55 0.058(6) 0.046(5) 0.039(4) 0.004(4) -0.002(5) -0.001(5)
N6 0.052(4) 0.043(4) 0.036(3) 0.002(3) 0.003(4) 0.002(4)
C61 0.087(7) 0.056(5) 0.065(6) 0.021(5) -0.011(6) -0.031(6)
C62 0.133(10) 0.064(6) 0.089(7) 0.031(7) -0.007(8) -0.033(8)
C63 0.150(11) 0.046(6) 0.070(6) 0.017(5) 0.023(9) 0.008(8)
C64 0.095(8) 0.083(8) 0.052(6) 0.026(6) 0.005(6) 0.046(7)
C65 0.056(6) 0.059(6) 0.058(6) 0.018(5) 0.007(5) 0.019(5)

loop_
_atom_site_label
_atom_site_type_symbol
_atom_site_fract_x
_atom_site_fract_y
_atom_site_fract_z
_atom_site_U_iso_or_equiv
_atom_site_thermal_displace_type
_atom_site_occupancy
_atom_site_calc_flag
_atom_site_refinement_flags
_atom_site_disorder_group
Fe Fe 0.76839(9) 0.14766(7) 0.24015(5) 0.0327(3) Uani 1 d . .
N1 N 0.7464(6) 0.0674(4) 0.1484(3) 0.0356(15) Uani 1 d . .
N2 N 0.9426(6) 0.1249(4) 0.2143(3) 0.037(2) Uani 1 d . .
N3 N 0.7915(6) 0.2193(4) 0.3356(3) 0.035(2) Uani 1 d . .
N4 N 0.5942(5) 0.1634(4) 0.2677(3) 0.041(2) Uani 1 d . .
O1 O 0.6289(5) 0.0316(4) 0.1215(3) 0.044(2) Uani 1 d . .
O2 O 1.0437(4) 0.1578(4) 0.2611(3) 0.0505(14) Uani 1 d . .
O3 O 0.9086(5) 0.2408(4) 0.3693(3) 0.048(2) Uani 1 d . .
O4 O 0.4938(5) 0.1239(4) 0.2253(3) 0.050(2) Uani 1 d . .
C1 C 0.8492(9) 0.0303(7) 0.1145(5) 0.044(2) Uani 1 d . .
C2 C 0.9675(8) 0.0668(6) 0.1542(5) 0.041(2) Uani 1 d . .
C3 C 0.6895(8) 0.2426(6) 0.3762(4) 0.037(2) Uani 1 d . .
C4 C 0.5694(7) 0.2098(6) 0.3360(4) 0.040(2) Uani 1 d . .
C5 C 0.8522(8) -0.0378(6) 0.0437(4) 0.060(3) Uani 1 d . .
H4A H 0.7668(8) -0.0517(6) 0.0271(4) 0.080 Uiso 1 d R .
H5B H 0.8938(8) -0.1004(6) 0.0568(4) 0.080 Uiso 1 d R .
H5C H 0.8975(8) -0.0048(6) 0.0021(4) 0.080 Uiso 1 d R .
C6 C 1.0986(7) 0.0352(7) 0.1280(5) 0.063(3) Uani 1 d . .
H6A H 1.1603(7) 0.0668(7) 0.1615(5) 0.080 Uiso 1 d R .
H6B H 1.1132(7) 0.0558(7) 0.0747(5) 0.080 Uiso 1 d R .
H6C H 1.1062(7) -0.0373(7) 0.1319(5) 0.080 Uiso 1 d R .
C7 C 0.6881(8) 0.3000(6) 0.4529(3) 0.054(2) Uani 1 d . .
H7A H 0.7743(8) 0.3141(6) 0.4674(3) 0.080 Uiso 1 d R .
H7B H 0.6489(8) 0.2590(6) 0.4926(3) 0.080 Uiso 1 d R .
H7C H 0.6423(8) 0.3626(6) 0.4475(3) 0.080 Uiso 1 d R .
C8 C 0.4407(7) 0.2298(7) 0.3687(5) 0.068(3) Uani 1 d . .
H8A H 0.3813(7) 0.2005(7) 0.3325(5) 0.080 Uiso 1 d R .
H8B H 0.4253(7) 0.3014(7) 0.3729(5) 0.080 Uiso 1 d R .
H8C H 0.4304(7) 0.1987(7) 0.4192(5) 0.080 Uiso 1 d R .
B1 B 0.5174(11) 0.0985(8) 0.1384(6) 0.050(3) Uani 1 d . .
B2 B 1.0199(10) 0.2476(9) 0.3116(6) 0.053(3) Uani 1 d . .
F1 F 0.5283(5) 0.1893(4) 0.0962(2) 0.0615(14) Uani 1 d . .
F2 F 1.0020(4) 0.3348(3) 0.2650(3) 0.0647(13) Uani 1 d . .
F3 F 1.1260(4) 0.2546(4) 0.3593(3) 0.079(2) Uani 1 d . .
F4 F 0.4121(4) 0.0418(4) 0.1174(3) 0.070(2) Uani 1 d . .
N5 N 0.7625(6) 0.2812(4) 0.1780(3) 0.0347(15) Uani 1 d . .
C51 C 0.7145(7) 0.3672(5) 0.2081(4) 0.044(2) Uani 1 d . .
H51A H 0.6753(7) 0.3629(5) 0.2588(4) 0.080 Uiso 1 d R .
C52 C 0.7132(9) 0.4600(6) 0.1699(4) 0.065(3) Uani 1 d . .
H52A H 0.6826(9) 0.5196(6) 0.1961(4) 0.080 Uiso 1 d R .
C53 C 0.7566(10) 0.4645(6) 0.0940(5) 0.070(3) Uani 1 d . .
H53A H 0.7564(10) 0.5278(6) 0.0661(5) 0.080 Uiso 1 d R .
C54 C 0.8062(9) 0.3773(6) 0.0619(5) 0.061(3) Uani 1 d . .
H54A H 0.8365(9) 0.3788(6) 0.0088(5) 0.080 Uiso 1 d R .
C55 C 0.8102(8) 0.2873(6) 0.1035(4) 0.048(2) Uani 1 d . .
H55A H 0.8427(8) 0.2269(6) 0.0792(4) 0.080 Uiso 1 d R .
N6 N 0.7706(7) 0.0158(4) 0.3036(3) 0.043(2) Uani 1 d . .
C61 C 0.6816(9) -0.0554(6) 0.2953(5) 0.070(3) Uani 1 d . .
H61A H 0.6151(9) -0.0429(6) 0.2581(5) 0.080 Uiso 1 d R .
C62 C 0.6784(11) -0.1431(8) 0.3390(5) 0.095(4) Uani 1 d . .
H62A H 0.6129(11) -0.1926(8) 0.3308(5) 0.080 Uiso 1 d R .
C63 C 0.7712(12) -0.1638(7) 0.3937(6) 0.089(4) Uani 1 d . .
H63A H 0.7732(12) -0.2262(7) 0.4226(6) 0.080 Uiso 1 d R .
C64 C 0.8605(10) -0.0917(8) 0.4058(5) 0.076(3) Uani 1 d . .
H64A H 0.9230(10) -0.1005(8) 0.4462(5) 0.080 Uiso 1 d R .
C65 C 0.8586(9) -0.0036(7) 0.3581(5) 0.057(3) Uani 1 d . .
H65A H 0.9250(9) 0.0455(7) 0.3650(5) 0.080 Uiso 1 d R .

loop_
_atom_type_symbol
_atom_type_description
_atom_type_scat_dispersion_real
_atom_type_scat_dispersion_imag
_atom_type_scat_source
C C 0.0033 0.0016 'International Tables Vol C Tables 4.2.6.8 and 6.1.1.4'
H H 0.0000 0.0000 'International Tables Vol C Tables 4.2.6.8 and 6.1.1.4'
B B 0.0013 0.0007 'International Tables Vol C Tables 4.2.6.8 and 6.1.1.4'
N N 0.0061 0.0033 'International Tables Vol C Tables 4.2.6.8 and 6.1.1.4'
O O 0.0106 0.0060 'International Tables Vol C Tables 4.2.6.8 and 6.1.1.4'
F F 0.0171 0.0103 'International Tables Vol C Tables 4.2.6.8 and 6.1.1.4'
P P 0.1023 0.0942 'International Tables Vol C Tables 4.2.6.8 and 6.1.1.4'
Fe Fe 0.3463 0.8444 'International Tables Vol C Tables 4.2.6.8 and 6.1.1.4'

loop_
_geom_angle_atom_site_label_1
_geom_angle_atom_site_label_2
_geom_angle_atom_site_label_3
_geom_angle
_geom_angle_site_symmetry_1
_geom_angle_site_symmetry_3
_geom_angle_publ_flag
N3 Fe N1 176.1(2) . . ?
N3 Fe N4 81.8(3) . . ?
N1 Fe N4 98.4(3) . . ?
N3 Fe N2 98.8(3) . . ?
N1 Fe N2 80.8(3) . . ?
N4 Fe N2 177.1(3) . . ?
N3 Fe N6 88.1(2) . . ?
N1 Fe N6 88.0(2) . . ?
N4 Fe N6 88.4(3) . . ?
N2 Fe N6 88.8(2) . . ?
N3 Fe N5 91.2(2) . . ?
N1 Fe N5 92.7(2) . . ?
N4 Fe N5 90.3(2) . . ?
N2 Fe N5 92.5(2) . . ?
N6 Fe N5 178.6(2) . . ?
C1 N1 O1 117.1(6) . . ?
C1 N1 Fe 117.7(6) . . ?
O1 N1 Fe 124.3(4) . . ?
C2 N2 O2 118.4(6) . . ?
C2 N2 Fe 117.8(6) . . ?
O2 N2 Fe 123.4(4) . . ?
C3 N3 O3 117.4(5) . . ?
C3 N3 Fe 117.6(5) . . ?
O3 N3 Fe 124.8(4) . . ?
C4 N4 O4 118.5(6) . . ?
C4 N4 Fe 116.8(5) . . ?
O4 N4 Fe 124.5(4) . . ?
N1 O1 B1 115.6(6) . . ?
N2 O2 B2 116.7(6) . . ?
N3 O3 B2 115.1(5) . . ?
N4 O4 B1 117.5(6) . . ?
N1 C1 C2 111.4(7) . . ?
N1 C1 C5 126.1(8) . . ?
C2 C1 C5 122.5(8) . . ?
N2 C2 C1 112.1(7) . . ?
N2 C2 C6 125.3(8) . . ?
C1 C2 C6 122.5(7) . . ?
N3 C3 C4 112.4(6) . . ?
N3 C3 C7 125.5(7) . . ?
C4 C3 C7 122.1(7) . . ?
N4 C4 C8 125.7(8) . . ?
N4 C4 C3 111.3(7) . . ?
C8 C4 C3 123.0(7) . . ?
F4 B1 F1 113.2(8) . . ?
F4 B1 O1 105.1(7) . . ?
F1 B1 O1 109.8(8) . . ?
F4 B1 O4 103.7(8) . . ?
F1 B1 O4 108.8(7) . . ?
O1 B1 O4 116.1(7) . . ?
F3 B2 F2 112.7(8) . . ?
F3 B2 O2 104.9(8) . . ?
F2 B2 O2 110.1(7) . . ?
F3 B2 O3 104.1(7) . . ?
F2 B2 O3 107.9(7) . . ?
O2 B2 O3 117.1(8) . . ?
C51 N5 C55 116.4(6) . . ?
C51 N5 Fe 122.4(4) . . ?
C55 N5 Fe 121.2(5) . . ?
N5 C51 C52 124.6(6) . . ?
C53 C52 C51 118.5(7) . . ?
C52 C53 C54 117.8(7) . . ?
C53 C54 C55 121.5(8) . . ?
N5 B55 C54 121.0(7) . . ?
C61 N6 C65 115.3(7) . . ?
C61 N6 Fe 122.2(6) . . ?
C65 N6 Fe 122.5(6) . . ?
N6 C61 C62 123.4(9) . . ?
C61 C62 C63 121.0(10) . . ?
C64 C63 C62 117.3(9) . . ?
C63 C64 C65 118.5(10) . . ?
N6 C65 C64 124.4(9) . . ?

loop_
_geom_bond_atom_site_label_1
_geom_bond_atom_site_label_2
_geom_bond_distance
_geom_bond_site_symmetry_2
_geom_bond_publ_flag
Fe N3 1.898(6) . ?
Fe N1 1.904(5) . ?
Fe N4 1.905(6) . ?
Fe N2 1.911(6) . ?
Fe N6 2.048(6) . ?
Fe N5 2.055(5) . ?
N1 C1 1.321(9) . ?
N1 O1 1.401(7) . ?
N2 C2 1.305(9) . ?
N2 O2 1.400(7) . ?
N3 C3 1.315(9) . ?
N3 O3 1.390(7) . ?
N4 C4 1.341(8) . ?
N4 O4 1.384(7) . ?
O1 B1 1.496(12) . ?
O2 B2 1.485(10) . ?
O3 B2 1.534(11) . ?
O4 B1 1.538(10) . ?
C1 C2 1.498(11) . ?
C1 C5 1.504(11) . ?
C2 C6 1.511(10) . ?
C3 C4 1.501(10) . ?
C3 C7 1.511(9) . ?
C4 C8 1.490(10) . ?
B1 F4 1.385(11) . ?
B1 F1 1.401(11) . ?
B2 F3 1.385(10) . ?
B2 F2 1.409(10) . ?
N5 C51 1.342(8) . ?
N5 C55 1.369(8) . ?
C51 C52 1.386(9) . ?
C52 C53 1.374(10) . ?
C53 C54 1.375(11) . ?
C54 C55 1.383(9) . ?
N6 C61 1.332(9) . ?
N6 C65 1.337(9) . ?
C61 C62 1.375(11) . ?
C62 C63 1.378(13) . ?
C63 C64 1.353(13) . ?
C64 C65 1.417(10) . ?
